data_2236028
loop_
_publ_author_name
'Sert\,celik, Mustafa'
'\,Caylak Deliba\,s, Nagihan'
'Necefo\(glu, Hacali'
'H\"okelek, Tuncer'

_publ_section_title
;
 Diaquabis(<i>N</i>,<i>N</i>-diethylnicotinamide-\k<i>N</i>^1^)bis(4-formylbenzoato-\k<i>O</i>^1^)zinc
;
_journal_coeditor_code XU5586
_journal_issue 8
_journal_name_full 'Acta Crystallographica Section E'
_journal_page_first m1067
_journal_page_last m1068
_journal_paper_doi 10.1107/S1600536812031200
_journal_volume 68
_journal_year 2012
_chemical_formula_iupac '[Zn (C8 H5 O3)2 (C10 H14 N2 O)2 (H2 O)2]'
_chemical_formula_moiety 'C36 H42 N4 O10 Zn'
_chemical_formula_sum 'C36 H42 N4 O10 Zn'
_chemical_formula_weight 756.13
_chemical_name_systematic
;
Diaquabis(<i>N</i>,<i>N</i>-diethylnicotinamide-\k<i>N</i>^1^)bis(4-
formylbenzoato-\k<i>O</i>^1^)zinc
;
_space_group_IT_number 2
_symmetry_cell_setting triclinic
_symmetry_space_group_name_Hall '-P 1'
_symmetry_space_group_name_H-M 'P -1'
_atom_sites_solution_hydrogens geom
_atom_sites_solution_primary direct
_atom_sites_solution_secondary difmap
_audit_creation_method SHELXL-97
_cell_angle_alpha 85.435(3)
_cell_angle_beta 78.010(3)
_cell_angle_gamma 67.846(2)
_cell_formula_units_Z 1
_cell_length_a 7.1988(2)
_cell_length_b 8.5347(2)
_cell_length_c 15.9719(4)
_cell_measurement_reflns_used 9726
_cell_measurement_temperature 100(2)
_cell_measurement_theta_max 28.28
_cell_measurement_theta_min 2.58
_cell_volume 889.03(4)
_computing_cell_refinement 'SAINT (Bruker, 2007)'
_computing_data_collection 'APEX2 (Bruker, 2007)'
_computing_data_reduction 'SAINT (Bruker, 2007)'
_computing_molecular_graphics 'ORTEP-3 for Windows (Farrugia, 1997)'
_computing_publication_material 'WinGX (Farrugia, 1999) and PLATON (Spek, 2009)'
_computing_structure_refinement 'SHELXL97 (Sheldrick, 2008)'
_computing_structure_solution 'SHELXS97 (Sheldrick, 2008)'
_diffrn_ambient_temperature 100(2)
_diffrn_measured_fraction_theta_full 0.992
_diffrn_measured_fraction_theta_max 0.992
_diffrn_measurement_device_type 'Bruker Kappa APEXII CCD area-detector'
_diffrn_measurement_method '\f and \w scans'
_diffrn_radiation_monochromator graphite
_diffrn_radiation_source 'fine-focus sealed tube'
_diffrn_radiation_type MoK\a
_diffrn_radiation_wavelength 0.71073
_diffrn_reflns_av_R_equivalents 0.0220
_diffrn_reflns_av_sigmaI/netI 0.0209
_diffrn_reflns_limit_h_max 9
_diffrn_reflns_limit_h_min -9
_diffrn_reflns_limit_k_max 11
_diffrn_reflns_limit_k_min -10
_diffrn_reflns_limit_l_max 21
_diffrn_reflns_limit_l_min -21
_diffrn_reflns_number 16164
_diffrn_reflns_theta_full 28.34
_diffrn_reflns_theta_max 28.34
_diffrn_reflns_theta_min 1.30
_exptl_absorpt_coefficient_mu 0.754
_exptl_absorpt_correction_T_max 0.854
_exptl_absorpt_correction_T_min 0.816
_exptl_absorpt_correction_type multi-scan
_exptl_absorpt_process_details '(SADABS; Bruker, 2005)'
_exptl_crystal_colour colorless
_exptl_crystal_density_diffrn 1.412
_exptl_crystal_density_method 'not measured'
_exptl_crystal_description block
_exptl_crystal_F_000 396
_exptl_crystal_size_max 0.27
_exptl_crystal_size_mid 0.24
_exptl_crystal_size_min 0.21
_refine_diff_density_max 0.456
_refine_diff_density_min -0.332
_refine_ls_extinction_method none
_refine_ls_goodness_of_fit_ref 1.163
_refine_ls_hydrogen_treatment mixed
_refine_ls_matrix_type full
_refine_ls_number_parameters 246
_refine_ls_number_reflns 4409
_refine_ls_number_restraints 0
_refine_ls_restrained_S_all 1.163
_refine_ls_R_factor_all 0.0286
_refine_ls_R_factor_gt 0.0250
_refine_ls_shift/su_max 0.000
_refine_ls_shift/su_mean 0.000
_refine_ls_structure_factor_coef Fsqd
_refine_ls_weighting_details 'calc w=1/[\s^2^(Fo^2^)+(0.0442P)^2^+0.2368P] where P=(Fo^2^+2Fc^2^)/3'
_refine_ls_weighting_scheme calc
_refine_ls_wR_factor_gt 0.0710
_refine_ls_wR_factor_ref 0.0809
_reflns_number_gt 4128
_reflns_number_total 4409
_reflns_threshold_expression I>2\s(I)
_cod_data_source_file xu5586.cif
_cod_data_source_block I
_cod_database_code 2236028
_cod_database_fobs_code 2236028

loop_
_symmetry_equiv_pos_as_xyz
'x, y, z'
'-x, -y, -z'

loop_
_atom_site_type_symbol
_atom_site_label
_atom_site_fract_x
_atom_site_fract_y
_atom_site_fract_z
_atom_site_U_iso_or_equiv
_atom_site_adp_type
_atom_site_calc_flag
_atom_site_refinement_flags
_atom_site_occupancy
_atom_site_symmetry_multiplicity
Zn Zn1 0.0000 0.0000 0.0000 0.01115(7) Uani d S 1 2
O O1 -0.25853(15) 0.12741(13) 0.19910(6) 0.0168(2) Uani d . 1 1
O O2 0.02518(14) 0.11856(12) 0.10604(6) 0.01404(19) Uani d . 1 1
O O3 0.44445(18) 0.18906(16) 0.45766(7) 0.0274(2) Uani d . 1 1
O O4 0.73443(15) -0.33358(13) 0.12604(6) 0.0173(2) Uani d . 1 1
O O5 0.28172(15) 0.01887(14) -0.06344(6) 0.01568(19) Uani d . 1 1
H H51 0.282(3) 0.112(3) -0.0758(13) 0.027(5) Uiso d . 1 1
H H52 0.295(3) -0.030(3) -0.1102(15) 0.037(6) Uiso d . 1 1
N N1 0.18033(16) -0.23838(14) 0.04858(7) 0.0129(2) Uani d . 1 1
N N2 0.61125(17) -0.42797(14) 0.25277(7) 0.0148(2) Uani d . 1 1
C C1 -0.0800(2) 0.12606(16) 0.18050(8) 0.0128(2) Uani d . 1 1
C C2 0.02005(19) 0.13218(16) 0.25409(8) 0.0128(2) Uani d . 1 1
C C3 0.2155(2) 0.13794(17) 0.23866(8) 0.0142(2) Uani d . 1 1
H H3 0.2864 0.1348 0.1827 0.017 Uiso calc R 1 1
C C4 0.3048(2) 0.14827(17) 0.30598(8) 0.0157(3) Uani d . 1 1
H H4 0.4346 0.1529 0.2954 0.019 Uiso calc R 1 1
C C5 0.1978(2) 0.15163(17) 0.38982(8) 0.0158(3) Uani d . 1 1
C C6 0.0046(2) 0.14231(17) 0.40557(8) 0.0164(3) Uani d . 1 1
H H6 -0.0650 0.1429 0.4616 0.020 Uiso calc R 1 1
C C7 -0.0845(2) 0.13219(17) 0.33800(8) 0.0150(3) Uani d . 1 1
H H7 -0.2133 0.1254 0.3487 0.018 Uiso calc R 1 1
C C8 0.2874(2) 0.1654(2) 0.46331(9) 0.0211(3) Uani d . 1 1
H H8 0.198(3) 0.153(2) 0.5225(11) 0.016(4) Uiso d . 1 1
C C9 0.32059(19) -0.24272(16) 0.09356(8) 0.0127(2) Uani d . 1 1
H H9 0.3407 -0.1432 0.1000 0.015 Uiso calc R 1 1
C C10 0.43636(19) -0.38948(16) 0.13075(8) 0.0125(2) Uani d . 1 1
C C11 0.4100(2) -0.53987(17) 0.11979(8) 0.0141(2) Uani d . 1 1
H H11 0.4850 -0.6401 0.1444 0.017 Uiso calc R 1 1
C C12 0.2696(2) -0.53643(17) 0.07137(8) 0.0151(3) Uani d . 1 1
H H12 0.2503 -0.6349 0.0620 0.018 Uiso calc R 1 1
C C13 0.1585(2) -0.38386(17) 0.03717(8) 0.0139(2) Uani d . 1 1
H H13 0.0643 -0.3823 0.0048 0.017 Uiso calc R 1 1
C C14 0.6039(2) -0.38178(16) 0.17105(8) 0.0130(2) Uani d . 1 1
C C15 0.4557(2) -0.47566(18) 0.31161(9) 0.0182(3) Uani d . 1 1
H H15A 0.5213 -0.5862 0.3356 0.022 Uiso calc R 1 1
H H15B 0.3592 -0.4845 0.2797 0.022 Uiso calc R 1 1
C C16 0.3398(3) -0.3501(2) 0.38430(11) 0.0314(4) Uani d . 1 1
H H16A 0.2364 -0.3849 0.4192 0.047 Uiso calc R 1 1
H H16B 0.2768 -0.2398 0.3610 0.047 Uiso calc R 1 1
H H16C 0.4330 -0.3463 0.4185 0.047 Uiso calc R 1 1
C C17 0.7881(2) -0.42804(18) 0.28570(9) 0.0186(3) Uani d . 1 1
H H17A 0.9113 -0.4800 0.2435 0.022 Uiso calc R 1 1
H H17B 0.8000 -0.4970 0.3371 0.022 Uiso calc R 1 1
C C18 0.7743(3) -0.2522(2) 0.30647(10) 0.0243(3) Uani d . 1 1
H H18A 0.8950 -0.2611 0.3262 0.036 Uiso calc R 1 1
H H18B 0.6563 -0.2018 0.3503 0.036 Uiso calc R 1 1
H H18C 0.7627 -0.1830 0.2560 0.036 Uiso calc R 1 1

loop_
_atom_site_aniso_label
_atom_site_aniso_U_11
_atom_site_aniso_U_22
_atom_site_aniso_U_33
_atom_site_aniso_U_12
_atom_site_aniso_U_13
_atom_site_aniso_U_23
Zn1 0.01120(11) 0.01159(11) 0.01099(11) -0.00424(8) -0.00333(7) 0.00145(7)
O1 0.0131(4) 0.0207(5) 0.0165(4) -0.0058(4) -0.0033(3) -0.0007(4)
O2 0.0156(4) 0.0149(5) 0.0123(4) -0.0065(4) -0.0029(3) 0.0005(3)
O3 0.0292(6) 0.0390(7) 0.0226(5) -0.0199(5) -0.0102(4) 0.0023(5)
O4 0.0159(5) 0.0197(5) 0.0190(5) -0.0096(4) -0.0041(4) 0.0028(4)
O5 0.0165(5) 0.0164(5) 0.0161(5) -0.0082(4) -0.0034(4) 0.0005(4)
N1 0.0124(5) 0.0132(5) 0.0126(5) -0.0043(4) -0.0025(4) 0.0004(4)
N2 0.0164(5) 0.0150(5) 0.0156(5) -0.0073(4) -0.0064(4) 0.0012(4)
C1 0.0144(6) 0.0086(6) 0.0148(6) -0.0028(4) -0.0045(5) 0.0006(4)
C2 0.0148(6) 0.0097(6) 0.0134(6) -0.0035(5) -0.0038(5) 0.0001(4)
C3 0.0149(6) 0.0143(6) 0.0132(6) -0.0058(5) -0.0013(5) -0.0002(5)
C4 0.0151(6) 0.0164(6) 0.0165(6) -0.0067(5) -0.0035(5) 0.0006(5)
C5 0.0188(6) 0.0152(6) 0.0148(6) -0.0069(5) -0.0053(5) 0.0008(5)
C6 0.0183(6) 0.0176(7) 0.0121(6) -0.0065(5) -0.0012(5) 0.0004(5)
C7 0.0134(6) 0.0151(6) 0.0164(6) -0.0054(5) -0.0024(5) 0.0003(5)
C8 0.0237(7) 0.0267(8) 0.0154(6) -0.0111(6) -0.0059(5) 0.0008(5)
C9 0.0137(6) 0.0116(6) 0.0136(5) -0.0053(5) -0.0027(4) -0.0007(4)
C10 0.0113(5) 0.0142(6) 0.0114(5) -0.0044(5) -0.0015(4) 0.0000(4)
C11 0.0147(6) 0.0126(6) 0.0146(6) -0.0041(5) -0.0037(5) 0.0012(5)
C12 0.0170(6) 0.0135(6) 0.0168(6) -0.0077(5) -0.0035(5) -0.0001(5)
C13 0.0133(6) 0.0163(6) 0.0131(6) -0.0064(5) -0.0029(4) -0.0002(5)
C14 0.0137(6) 0.0098(6) 0.0149(6) -0.0031(5) -0.0039(5) -0.0007(4)
C15 0.0219(7) 0.0198(7) 0.0145(6) -0.0099(5) -0.0035(5) 0.0015(5)
C16 0.0314(9) 0.0381(10) 0.0255(8) -0.0166(7) 0.0045(6) -0.0117(7)
C17 0.0208(7) 0.0174(7) 0.0216(7) -0.0076(5) -0.0126(5) 0.0031(5)
C18 0.0308(8) 0.0215(7) 0.0273(7) -0.0128(6) -0.0145(6) 0.0010(6)

loop_
_atom_type_symbol
_atom_type_description
_atom_type_scat_dispersion_real
_atom_type_scat_dispersion_imag
_atom_type_scat_source
C C 0.0030 0.0020 'International Tables Vol C Tables 4.2.6.8 and 6.1.1.4'
H H 0.0000 0.0000 'International Tables Vol C Tables 4.2.6.8 and 6.1.1.4'
N N 0.0060 0.0030 'International Tables Vol C Tables 4.2.6.8 and 6.1.1.4'
O O 0.0110 0.0060 'International Tables Vol C Tables 4.2.6.8 and 6.1.1.4'
Zn Zn 0.2840 1.4300 'International Tables Vol C Tables 4.2.6.8 and 6.1.1.4'

loop_
_geom_angle_atom_site_label_1
_geom_angle_atom_site_label_2
_geom_angle_atom_site_label_3
_geom_angle_site_symmetry_1
_geom_angle_site_symmetry_3
_geom_angle
O2 Zn1 O2 . 2 180.00(8)
O2 Zn1 O5 . . 87.26(4)
O2 Zn1 O5 2 . 92.74(4)
O2 Zn1 O5 . 2 92.74(4)
O2 Zn1 O5 2 2 87.26(4)
O2 Zn1 N1 . . 88.47(4)
O2 Zn1 N1 2 . 91.53(4)
O2 Zn1 N1 . 2 91.53(4)
O2 Zn1 N1 2 2 88.47(4)
O5 Zn1 O5 . 2 180.00(8)
O5 Zn1 N1 . . 86.62(4)
O5 Zn1 N1 2 . 93.38(4)
O5 Zn1 N1 . 2 93.38(4)
O5 Zn1 N1 2 2 86.62(4)
N1 Zn1 N1 2 . 180.00(10)
C1 O2 Zn1 . . 125.27(9)
Zn1 O5 H51 . . 117.4(14)
Zn1 O5 H52 . . 98.3(15)
H52 O5 H51 . . 107(2)
C9 N1 Zn1 . . 118.79(9)
C13 N1 Zn1 . . 123.15(9)
C13 N1 C9 . . 118.05(11)
C14 N2 C15 . . 124.84(11)
C14 N2 C17 . . 117.10(12)
C15 N2 C17 . . 118.06(11)
O1 C1 O2 . . 126.07(12)
O1 C1 C2 . . 117.12(11)
O2 C1 C2 . . 116.81(11)
C3 C2 C1 . . 120.65(11)
C7 C2 C1 . . 119.54(12)
C7 C2 C3 . . 119.81(12)
C2 C3 H3 . . 119.7
C4 C3 C2 . . 120.65(12)
C4 C3 H3 . . 119.7
C3 C4 C5 . . 119.31(13)
C3 C4 H4 . . 120.3
C5 C4 H4 . . 120.3
C4 C5 C8 . . 120.74(13)
C6 C5 C4 . . 120.23(12)
C6 C5 C8 . . 119.03(12)
C5 C6 H6 . . 119.8
C7 C6 C5 . . 120.31(12)
C7 C6 H6 . . 119.8
C2 C7 H7 . . 120.2
C6 C7 C2 . . 119.67(12)
C6 C7 H7 . . 120.2
O3 C8 C5 . . 125.06(14)
O3 C8 H8 . . 122.2(10)
C5 C8 H8 . . 112.7(10)
N1 C9 C10 . . 122.57(12)
N1 C9 H9 . . 118.7
C10 C9 H9 . . 118.7
C9 C10 C11 . . 118.95(12)
C9 C10 C14 . . 117.31(12)
C11 C10 C14 . . 123.23(11)
C10 C11 H11 . . 120.8
C12 C11 C10 . . 118.50(12)
C12 C11 H11 . . 120.8
C11 C12 H12 . . 120.6
C13 C12 C11 . . 118.86(12)
C13 C12 H12 . . 120.6
N1 C13 C12 . . 123.03(12)
N1 C13 H13 . . 118.5
C12 C13 H13 . . 118.5
O4 C14 N2 . . 121.65(12)
O4 C14 C10 . . 117.88(12)
N2 C14 C10 . . 120.47(12)
N2 C15 C16 . . 113.09(12)
N2 C15 H15A . . 109.0
N2 C15 H15B . . 109.0
C16 C15 H15A . . 109.0
C16 C15 H15B . . 109.0
H15A C15 H15B . . 107.8
C15 C16 H16A . . 109.5
C15 C16 H16B . . 109.5
C15 C16 H16C . . 109.5
H16A C16 H16B . . 109.5
H16A C16 H16C . . 109.5
H16B C16 H16C . . 109.5
N2 C17 C18 . . 113.79(12)
N2 C17 H17A . . 108.8
N2 C17 H17B . . 108.8
C18 C17 H17A . . 108.8
C18 C17 H17B . . 108.8
H17A C17 H17B . . 107.7
C17 C18 H18A . . 109.5
C17 C18 H18B . . 109.5
C17 C18 H18C . . 109.5
H18A C18 H18B . . 109.5
H18A C18 H18C . . 109.5
H18B C18 H18C . . 109.5

loop_
_geom_bond_atom_site_label_1
_geom_bond_atom_site_label_2
_geom_bond_site_symmetry_2
_geom_bond_distance
Zn1 O2 . 2.1128(9)
Zn1 O2 2 2.1128(9)
Zn1 O5 . 2.1289(10)
Zn1 O5 2 2.1289(10)
Zn1 N1 . 2.1452(11)
Zn1 N1 2 2.1452(11)
O1 C1 . 1.2533(16)
O2 C1 . 1.2623(16)
O3 C8 . 1.2057(19)
O4 C14 . 1.2382(17)
O5 H51 . 0.81(2)
O5 H52 . 0.85(2)
N1 C9 . 1.3439(16)
N1 C13 . 1.3397(17)
N2 C14 . 1.3390(17)
N2 C15 . 1.4655(18)
N2 C17 . 1.4747(17)
C1 C2 . 1.5143(17)
C3 C2 . 1.3958(18)
C3 C4 . 1.3866(18)
C3 H3 . 0.9300
C4 C5 . 1.3957(19)
C4 H4 . 0.9300
C6 C5 . 1.3926(19)
C6 C7 . 1.3885(19)
C6 H6 . 0.9300
C7 C2 . 1.3940(18)
C7 H7 . 0.9300
C8 C5 . 1.4834(19)
C8 H8 . 1.049(17)
C9 C10 . 1.3843(18)
C9 H9 . 0.9300
C11 C10 . 1.3954(18)
C11 C12 . 1.3857(18)
C11 H11 . 0.9300
C12 H12 . 0.9300
C13 C12 . 1.3843(19)
C13 H13 . 0.9300
C14 C10 . 1.5040(18)
C15 C16 . 1.521(2)
C15 H15A . 0.9700
C15 H15B . 0.9700
C16 H16A . 0.9600
C16 H16B . 0.9600
C16 H16C . 0.9600
C17 C18 . 1.525(2)
C17 H17A . 0.9700
C17 H17B . 0.9700
C18 H18A . 0.9600
C18 H18B . 0.9600
C18 H18C . 0.9600

loop_
_geom_hbond_atom_site_label_D
_geom_hbond_atom_site_label_H
_geom_hbond_atom_site_label_A
_geom_hbond_site_symmetry_A
_geom_hbond_distance_DH
_geom_hbond_distance_HA
_geom_hbond_distance_DA
_geom_hbond_angle_DHA
_geom_hbond_publ_flag
O5 H51 O4 2_655 0.80(2) 1.97(2) 2.7591(15) 169(2) yes
O5 H52 O1 2_555 0.85(2) 1.81(2) 2.6494(14) 166(2) yes
C4 H4 O1 1_655 0.93 2.36 3.1975(19) 150 yes
C7 H7 O3 1_455 0.93 2.60 3.406(2) 145 yes
C11 H11 O1 1_645 0.93 2.40 3.3068(17) 166 yes

loop_
_geom_torsion_atom_site_label_1
_geom_torsion_atom_site_label_2
_geom_torsion_atom_site_label_3
_geom_torsion_atom_site_label_4
_geom_torsion_site_symmetry_1
_geom_torsion
O5 Zn1 O2 C1 . -166.52(10)
O5 Zn1 O2 C1 2 13.48(10)
N1 Zn1 O2 C1 . -79.84(10)
N1 Zn1 O2 C1 2 100.16(10)
O2 Zn1 N1 C9 . -30.48(10)
O2 Zn1 N1 C9 2 149.52(10)
O2 Zn1 N1 C13 . 148.70(10)
O2 Zn1 N1 C13 2 -31.30(10)
O5 Zn1 N1 C9 . 56.87(10)
O5 Zn1 N1 C9 2 -123.13(10)
O5 Zn1 N1 C13 . -123.96(10)
O5 Zn1 N1 C13 2 56.04(10)
Zn1 O2 C1 O1 . -29.35(18)
Zn1 O2 C1 C2 . 149.99(9)
Zn1 N1 C9 C10 . 176.76(9)
C13 N1 C9 C10 . -2.46(19)
Zn1 N1 C13 C12 . -177.44(10)
C9 N1 C13 C12 . 1.74(19)
C15 N2 C14 O4 . 175.78(12)
C15 N2 C14 C10 . -5.06(19)
C17 N2 C14 O4 . -3.29(19)
C17 N2 C14 C10 . 175.87(11)
C14 N2 C15 C16 . -112.92(15)
C17 N2 C15 C16 . 66.14(17)
C14 N2 C17 C18 . 77.07(16)
C15 N2 C17 C18 . -102.06(14)
O1 C1 C2 C3 . -177.42(12)
O1 C1 C2 C7 . 2.52(18)
O2 C1 C2 C3 . 3.18(18)
O2 C1 C2 C7 . -176.87(12)
C4 C3 C2 C1 . 178.20(12)
C4 C3 C2 C7 . -1.7(2)
C2 C3 C4 C5 . 0.5(2)
C3 C4 C5 C6 . 0.9(2)
C3 C4 C5 C8 . -179.00(13)
C7 C6 C5 C4 . -1.0(2)
C7 C6 C5 C8 . 178.92(13)
C5 C6 C7 C2 . -0.3(2)
C6 C7 C2 C1 . -178.30(12)
C6 C7 C2 C3 . 1.6(2)
O3 C8 C5 C4 . 6.7(2)
O3 C8 C5 C6 . -173.20(15)
N1 C9 C10 C11 . 1.38(19)
N1 C9 C10 C14 . 173.43(12)
C12 C11 C10 C9 . 0.49(19)
C12 C11 C10 C14 . -171.08(12)
C10 C11 C12 C13 . -1.16(19)
N1 C13 C12 C11 . 0.1(2)
O4 C14 C10 C9 . -55.69(17)
O4 C14 C10 C11 . 116.00(14)
N2 C14 C10 C9 . 125.13(13)
N2 C14 C10 C11 . -63.18(18)
